data_1502570
loop_
_publ_author_name
'Huang, Deshun'
'Wang, Haining'
'Xue, Fazhen'
'Guan, Huan'
'Li, Lijun'
'Peng, Xianyou'
'Shi, Yian'

_publ_section_title
;
 Enantioselective bromocyclization of olefins catalyzed by chiral
 phosphoric acid.
;
_journal_issue 24
_journal_name_full 'Organic letters'
_journal_page_first 6350
_journal_page_last 6353
_journal_paper_doi 10.1021/ol202527g
_journal_volume 13
_journal_year 2011
_chemical_absolute_configuration ad
_chemical_formula_moiety 'C22 H36 Br N O2 S'
_chemical_formula_sum 'C22 H36 Br N O2 S'
_chemical_formula_weight 458.49
_chemical_name_systematic
; 
 ? 
;
_space_group_IT_number 4
_symmetry_cell_setting monoclinic
_symmetry_space_group_name_Hall 'P 2yb'
_symmetry_space_group_name_H-M 'P 1 21 1'
_atom_sites_solution_hydrogens geom
_atom_sites_solution_primary direct
_atom_sites_solution_secondary difmap
_audit_creation_method SHELXL-97
_cell_angle_alpha 90.00
_cell_angle_beta 107.07(3)
_cell_angle_gamma 90.00
_cell_formula_units_Z 2
_cell_length_a 8.8276(18)
_cell_length_b 11.186(2)
_cell_length_c 12.244(2)
_cell_measurement_reflns_used 4308
_cell_measurement_temperature 173(2)
_cell_measurement_theta_max 27.4839
_cell_measurement_theta_min 1.7398
_cell_volume 1155.8(4)
_computing_cell_refinement 'CrystalClear (Rigaku Inc., 2008)'
_computing_data_collection 'CrystalClear (Rigaku Inc., 2008)'
_computing_data_reduction 'CrystalClear (Rigaku Inc., 2008)'
_computing_molecular_graphics
;
 Mercury: visualization and analysis of crystal structures, C. F. Macrae,
 P. R. Edgington, P. McCabe, E. Pidcock, G. P. Shields, R. Taylor,
 M. Towler and J. van de Streek, J. Appl. Cryst., 39, 453-457, 2006.
;
_computing_publication_material 'SHELX-97 (Sheldrick, 1997)'
_computing_structure_refinement 'SHELXL-97 (Sheldrick, 1997)'
_computing_structure_solution 'SHELXS-97 (Sheldrick, 1990)'
_diffrn_ambient_temperature 173(2)
_diffrn_detector_area_resol_mean 28.5714
_diffrn_measured_fraction_theta_full 0.998
_diffrn_measured_fraction_theta_max 0.998
_diffrn_measurement_device_type 'MM007HF + CCD (Saturn724+)'
_diffrn_measurement_method '\w scans at fixed \c = 45\%'
_diffrn_radiation_monochromator Confocal
_diffrn_radiation_source 'Rotating Anode'
_diffrn_radiation_type MoK\a
_diffrn_radiation_wavelength 0.71073
_diffrn_reflns_av_R_equivalents 0.0462
_diffrn_reflns_av_sigmaI/netI 0.0502
_diffrn_reflns_limit_h_max 11
_diffrn_reflns_limit_h_min -11
_diffrn_reflns_limit_k_max 14
_diffrn_reflns_limit_k_min -14
_diffrn_reflns_limit_l_max 15
_diffrn_reflns_limit_l_min -15
_diffrn_reflns_number 13135
_diffrn_reflns_theta_full 27.50
_diffrn_reflns_theta_max 27.50
_diffrn_reflns_theta_min 1.74
_exptl_absorpt_coefficient_mu 1.885
_exptl_absorpt_correction_T_max 1.0000
_exptl_absorpt_correction_T_min 0.6286
_exptl_absorpt_correction_type multi-scan
_exptl_absorpt_process_details 'CrystalClear (Rigaku Inc., 2008)'
_exptl_crystal_colour Colorless
_exptl_crystal_density_diffrn 1.317
_exptl_crystal_density_method 'not measured'
_exptl_crystal_description block
_exptl_crystal_F_000 484
_exptl_crystal_size_max 0.21
_exptl_crystal_size_mid 0.18
_exptl_crystal_size_min 0.13
_refine_diff_density_max 0.414
_refine_diff_density_min -0.383
_refine_diff_density_rms 0.052
_refine_ls_abs_structure_details 'Flack H D (1983), Acta Cryst. A39, 876-881'
_refine_ls_abs_structure_Flack -0.005(6)
_refine_ls_extinction_method none
_refine_ls_goodness_of_fit_ref 1.070
_refine_ls_hydrogen_treatment constr
_refine_ls_matrix_type full
_refine_ls_number_parameters 251
_refine_ls_number_reflns 5278
_refine_ls_number_restraints 1
_refine_ls_restrained_S_all 1.070
_refine_ls_R_factor_all 0.0387
_refine_ls_R_factor_gt 0.0359
_refine_ls_shift/su_max 0.000
_refine_ls_shift/su_mean 0.000
_refine_ls_structure_factor_coef Fsqd
_refine_ls_weighting_details 'calc w=1/[\s^2^(Fo^2^)+(0.0290P)^2^+0.1448P] where P=(Fo^2^+2Fc^2^)/3'
_refine_ls_weighting_scheme calc
_refine_ls_wR_factor_gt 0.0769
_refine_ls_wR_factor_ref 0.0785
_reflns_number_gt 4997
_reflns_number_total 5278
_reflns_threshold_expression >2sigma(I)
_cod_data_source_file ol202527g_si_001.cif
_cod_data_source_block a
_cod_original_sg_symbol_H-M P2(1)
_cod_database_code 1502570

loop_
_symmetry_equiv_pos_as_xyz
'x, y, z'
'-x, y+1/2, -z'

loop_
_atom_site_label
_atom_site_type_symbol
_atom_site_fract_x
_atom_site_fract_y
_atom_site_fract_z
_atom_site_U_iso_or_equiv
_atom_site_adp_type
_atom_site_occupancy
_atom_site_symmetry_multiplicity
_atom_site_calc_flag
_atom_site_refinement_flags
Br1 Br 0.55328(4) 0.73750(3) 0.22865(2) 0.04672(10) Uani 1 1 d .
S1 S 0.59541(7) 0.64999(5) 0.63445(5) 0.02162(12) Uani 1 1 d .
O1 O 0.7177(2) 0.72211(16) 0.61251(14) 0.0308(4) Uani 1 1 d .
O2 O 0.4663(2) 0.71491(15) 0.65445(14) 0.0318(4) Uani 1 1 d .
N1 N 0.5324(2) 0.55931(17) 0.52400(16) 0.0204(4) Uani 1 1 d .
C1 C 0.6828(3) 0.54896(19) 0.7487(2) 0.0201(5) Uani 1 1 d .
C2 C 0.6254(3) 0.53789(19) 0.8450(2) 0.0189(4) Uani 1 1 d .
C3 C 0.7087(3) 0.4630(2) 0.9327(2) 0.0206(5) Uani 1 1 d .
H3 H 0.6728 0.4556 0.9984 0.025 Uiso 1 1 calc R
C4 C 0.8414(3) 0.3985(2) 0.9294(2) 0.0203(5) Uani 1 1 d .
C5 C 0.8921(3) 0.4105(2) 0.8331(2) 0.0230(5) Uani 1 1 d .
H5 H 0.9822 0.3662 0.8291 0.028 Uiso 1 1 calc R
C6 C 0.8177(3) 0.4842(2) 0.7425(2) 0.0215(5) Uani 1 1 d .
C7 C 0.4818(3) 0.6037(2) 0.8623(2) 0.0223(5) Uani 1 1 d .
H7 H 0.4028 0.6146 0.7855 0.027 Uiso 1 1 calc R
C8 C 0.5317(3) 0.7286(3) 0.9126(2) 0.0313(5) Uani 1 1 d .
H8C H 0.6155 0.7208 0.9853 0.047 Uiso 1 1 calc R
H8B H 0.4401 0.7692 0.9256 0.047 Uiso 1 1 calc R
H8A H 0.5712 0.7755 0.8590 0.047 Uiso 1 1 calc R
C9 C 0.4002(3) 0.5358(2) 0.9374(2) 0.0298(6) Uani 1 1 d .
H9A H 0.3786 0.4537 0.9094 0.045 Uiso 1 1 calc R
H9B H 0.3003 0.5756 0.9348 0.045 Uiso 1 1 calc R
H9C H 0.4694 0.5346 1.0163 0.045 Uiso 1 1 calc R
C10 C 0.9264(3) 0.3194(2) 1.0286(2) 0.0255(5) Uani 1 1 d .
H10 H 0.8523 0.3053 1.0754 0.031 Uiso 1 1 calc R
C11 C 1.0729(3) 0.3813(3) 1.1053(2) 0.0358(6) Uani 1 1 d .
H11A H 1.1485 0.3962 1.0620 0.054 Uiso 1 1 calc R
H11C H 1.1224 0.3300 1.1710 0.054 Uiso 1 1 calc R
H11B H 1.0422 0.4575 1.1322 0.054 Uiso 1 1 calc R
C12 C 0.9686(4) 0.1973(2) 0.9897(3) 0.0397(7) Uani 1 1 d .
H12A H 0.8734 0.1606 0.9383 0.060 Uiso 1 1 calc R
H12C H 1.0108 0.1458 1.0565 0.060 Uiso 1 1 calc R
H12B H 1.0487 0.2072 0.9494 0.060 Uiso 1 1 calc R
C13 C 0.8906(3) 0.4890(2) 0.6439(2) 0.0285(6) Uani 1 1 d .
H13 H 0.8164 0.5342 0.5798 0.034 Uiso 1 1 calc R
C14 C 1.0473(4) 0.5573(4) 0.6810(3) 0.0589(10) Uani 1 1 d .
H14B H 1.1250 0.5114 0.7397 0.088 Uiso 1 1 calc R
H14C H 1.0305 0.6352 0.7122 0.088 Uiso 1 1 calc R
H14A H 1.0870 0.5691 0.6149 0.088 Uiso 1 1 calc R
C15 C 0.9132(4) 0.3647(3) 0.5998(3) 0.0513(9) Uani 1 1 d .
H15C H 0.9909 0.3203 0.6597 0.077 Uiso 1 1 calc R
H15B H 0.9512 0.3721 0.5326 0.077 Uiso 1 1 calc R
H15A H 0.8118 0.3219 0.5789 0.077 Uiso 1 1 calc R
C16 C 0.4018(3) 0.4767(2) 0.5314(2) 0.0295(6) Uani 1 1 d .
H16B H 0.3840 0.4822 0.6074 0.035 Uiso 1 1 calc R
H16A H 0.4274 0.3929 0.5177 0.035 Uiso 1 1 calc R
C17 C 0.2580(3) 0.5192(2) 0.4390(2) 0.0334(6) Uani 1 1 d .
H17B H 0.2046 0.5856 0.4664 0.040 Uiso 1 1 calc R
H17A H 0.1814 0.4533 0.4115 0.040 Uiso 1 1 calc R
C18 C 0.3277(3) 0.5608(3) 0.3465(2) 0.0343(6) Uani 1 1 d .
H18B H 0.2545 0.6160 0.2930 0.041 Uiso 1 1 calc R
H18A H 0.3508 0.4921 0.3030 0.041 Uiso 1 1 calc R
C19 C 0.4803(3) 0.6249(2) 0.4119(2) 0.0233(5) Uani 1 1 d .
H19 H 0.4546 0.7094 0.4262 0.028 Uiso 1 1 calc R
C20 C 0.6148(3) 0.6244(2) 0.3578(2) 0.0274(5) Uani 1 1 d .
H20 H 0.7114 0.6568 0.4151 0.033 Uiso 1 1 calc R
C21 C 0.6573(3) 0.5036(2) 0.3177(2) 0.0350(6) Uani 1 1 d .
H21B H 0.6668 0.4442 0.3793 0.042 Uiso 1 1 calc R
H21A H 0.5701 0.4775 0.2507 0.042 Uiso 1 1 calc R
C22 C 0.8102(4) 0.5050(4) 0.2854(3) 0.0593(10) Uani 1 1 d .
H22B H 0.7984 0.5579 0.2196 0.089 Uiso 1 1 calc R
H22A H 0.8347 0.4239 0.2655 0.089 Uiso 1 1 calc R
H22C H 0.8965 0.5342 0.3501 0.089 Uiso 1 1 calc R

loop_
_atom_site_aniso_label
_atom_site_aniso_U_11
_atom_site_aniso_U_22
_atom_site_aniso_U_33
_atom_site_aniso_U_23
_atom_site_aniso_U_13
_atom_site_aniso_U_12
Br1 0.0794(2) 0.03874(15) 0.02295(14) 0.00833(13) 0.01645(13) 0.00099(16)
S1 0.0298(3) 0.0179(3) 0.0153(3) 0.0007(2) 0.0037(2) 0.0009(2)
O1 0.0435(10) 0.0247(10) 0.0209(8) 0.0022(8) 0.0042(7) -0.0093(8)
O2 0.0458(10) 0.0269(11) 0.0214(9) 0.0024(7) 0.0078(7) 0.0144(8)
N1 0.0262(10) 0.0197(9) 0.0126(10) 0.0011(8) 0.0016(8) -0.0011(7)
C1 0.0234(11) 0.0176(11) 0.0167(12) 0.0005(9) 0.0017(9) -0.0004(8)
C2 0.0212(10) 0.0167(10) 0.0181(12) -0.0025(9) 0.0046(9) -0.0005(8)
C3 0.0225(11) 0.0227(11) 0.0159(11) -0.0002(9) 0.0045(9) -0.0034(9)
C4 0.0211(11) 0.0187(11) 0.0193(12) 0.0023(9) 0.0029(9) 0.0008(8)
C5 0.0216(11) 0.0261(12) 0.0199(12) 0.0016(10) 0.0040(9) 0.0033(9)
C6 0.0226(11) 0.0239(11) 0.0176(12) -0.0010(9) 0.0055(9) -0.0007(9)
C7 0.0218(11) 0.0252(11) 0.0183(12) -0.0005(9) 0.0037(9) 0.0044(9)
C8 0.0367(13) 0.0286(13) 0.0298(13) -0.0050(13) 0.0115(10) 0.0053(12)
C9 0.0251(12) 0.0356(14) 0.0316(15) 0.0010(11) 0.0130(11) 0.0043(10)
C10 0.0269(12) 0.0231(11) 0.0265(14) 0.0055(10) 0.0081(10) 0.0028(9)
C11 0.0321(14) 0.0374(15) 0.0296(15) 0.0068(12) -0.0036(11) 0.0018(11)
C12 0.0531(18) 0.0244(13) 0.0392(18) 0.0072(12) 0.0097(14) 0.0107(12)
C13 0.0235(12) 0.0409(15) 0.0218(13) 0.0038(11) 0.0079(10) 0.0045(10)
C14 0.0357(16) 0.108(3) 0.0359(19) 0.006(2) 0.0149(14) -0.0206(18)
C15 0.069(2) 0.059(2) 0.0340(18) 0.0017(15) 0.0275(16) 0.0277(17)
C16 0.0301(13) 0.0268(13) 0.0297(15) 0.0034(11) 0.0059(11) -0.0075(10)
C17 0.0294(13) 0.0380(15) 0.0304(15) -0.0030(12) 0.0051(11) -0.0031(11)
C18 0.0273(13) 0.0471(16) 0.0235(14) -0.0023(12) -0.0001(10) 0.0015(11)
C19 0.0298(12) 0.0240(12) 0.0137(11) 0.0011(9) 0.0029(9) 0.0025(9)
C20 0.0355(14) 0.0315(13) 0.0135(12) 0.0028(10) 0.0048(10) -0.0033(10)
C21 0.0441(15) 0.0352(15) 0.0261(15) -0.0009(12) 0.0111(12) 0.0065(12)
C22 0.053(2) 0.083(3) 0.048(2) -0.0059(19) 0.0239(17) 0.0118(18)

loop_
_atom_type_symbol
_atom_type_description
_atom_type_scat_dispersion_real
_atom_type_scat_dispersion_imag
_atom_type_scat_source
C C 0.0033 0.0016 'International Tables Vol C Tables 4.2.6.8 and 6.1.1.4'
H H 0.0000 0.0000 'International Tables Vol C Tables 4.2.6.8 and 6.1.1.4'
N N 0.0061 0.0033 'International Tables Vol C Tables 4.2.6.8 and 6.1.1.4'
O O 0.0106 0.0060 'International Tables Vol C Tables 4.2.6.8 and 6.1.1.4'
S S 0.1246 0.1234 'International Tables Vol C Tables 4.2.6.8 and 6.1.1.4'
Br Br -0.2901 2.4595 'International Tables Vol C Tables 4.2.6.8 and 6.1.1.4'

loop_
_geom_angle_atom_site_label_1
_geom_angle_atom_site_label_2
_geom_angle_atom_site_label_3
_geom_angle
O2 S1 O1 115.30(11)
O2 S1 N1 110.99(11)
O1 S1 N1 106.44(11)
O2 S1 C1 111.64(11)
O1 S1 C1 109.05(11)
N1 S1 C1 102.53(10)
C16 N1 C19 108.66(17)
C16 N1 S1 114.14(17)
C19 N1 S1 112.78(15)
C6 C1 C2 120.8(2)
C6 C1 S1 117.24(17)
C2 C1 S1 121.90(17)
C3 C2 C1 117.3(2)
C3 C2 C7 117.0(2)
C1 C2 C7 125.7(2)
C4 C3 C2 123.4(2)
C4 C3 H3 118.3
C2 C3 H3 118.3
C5 C4 C3 117.5(2)
C5 C4 C10 122.2(2)
C3 C4 C10 120.3(2)
C6 C5 C4 123.0(2)
C6 C5 H5 118.5
C4 C5 H5 118.5
C5 C6 C1 118.1(2)
C5 C6 C13 116.3(2)
C1 C6 C13 125.6(2)
C9 C7 C2 113.5(2)
C9 C7 C8 109.9(2)
C2 C7 C8 109.92(19)
C9 C7 H7 107.8
C2 C7 H7 107.8
C8 C7 H7 107.8
C7 C8 H8C 109.5
C7 C8 H8B 109.5
H8C C8 H8B 109.5
C7 C8 H8A 109.5
H8C C8 H8A 109.5
H8B C8 H8A 109.5
C7 C9 H9A 109.5
C7 C9 H9B 109.5
H9A C9 H9B 109.5
C7 C9 H9C 109.5
H9A C9 H9C 109.5
H9B C9 H9C 109.5
C4 C10 C11 111.1(2)
C4 C10 C12 112.4(2)
C11 C10 C12 111.0(2)
C4 C10 H10 107.3
C11 C10 H10 107.3
C12 C10 H10 107.3
C10 C11 H11A 109.5
C10 C11 H11C 109.5
H11A C11 H11C 109.5
C10 C11 H11B 109.5
H11A C11 H11B 109.5
H11C C11 H11B 109.5
C10 C12 H12A 109.5
C10 C12 H12C 109.5
H12A C12 H12C 109.5
C10 C12 H12B 109.5
H12A C12 H12B 109.5
H12C C12 H12B 109.5
C15 C13 C6 112.1(2)
C15 C13 C14 111.1(3)
C6 C13 C14 109.7(2)
C15 C13 H13 107.9
C6 C13 H13 107.9
C14 C13 H13 107.9
C13 C14 H14B 109.5
C13 C14 H14C 109.5
H14B C14 H14C 109.5
C13 C14 H14A 109.5
H14B C14 H14A 109.5
H14C C14 H14A 109.5
C13 C15 H15C 109.5
C13 C15 H15B 109.5
H15C C15 H15B 109.5
C13 C15 H15A 109.5
H15C C15 H15A 109.5
H15B C15 H15A 109.5
N1 C16 C17 104.7(2)
N1 C16 H16B 110.8
C17 C16 H16B 110.8
N1 C16 H16A 110.8
C17 C16 H16A 110.8
H16B C16 H16A 108.9
C16 C17 C18 102.7(2)
C16 C17 H17B 111.2
C18 C17 H17B 111.2
C16 C17 H17A 111.2
C18 C17 H17A 111.2
H17B C17 H17A 109.1
C17 C18 C19 104.0(2)
C17 C18 H18B 111.0
C19 C18 H18B 111.0
C17 C18 H18A 111.0
C19 C18 H18A 111.0
H18B C18 H18A 109.0
N1 C19 C20 109.06(19)
N1 C19 C18 103.63(19)
C20 C19 C18 116.8(2)
N1 C19 H19 109.0
C20 C19 H19 109.0
C18 C19 H19 109.0
C19 C20 C21 116.2(2)
C19 C20 Br1 106.28(16)
C21 C20 Br1 110.28(18)
C19 C20 H20 107.9
C21 C20 H20 107.9
Br1 C20 H20 107.9
C22 C21 C20 113.5(3)
C22 C21 H21B 108.9
C20 C21 H21B 108.9
C22 C21 H21A 108.9
C20 C21 H21A 108.9
H21B C21 H21A 107.7
C21 C22 H22B 109.5
C21 C22 H22A 109.5
H22B C22 H22A 109.5
C21 C22 H22C 109.5
H22B C22 H22C 109.5
H22A C22 H22C 109.5

loop_
_geom_bond_atom_site_label_1
_geom_bond_atom_site_label_2
_geom_bond_distance
Br1 C20 1.973(2)
S1 O2 1.4317(17)
S1 O1 1.4349(18)
S1 N1 1.651(2)
S1 C1 1.788(2)
N1 C16 1.501(3)
N1 C19 1.504(3)
C1 C6 1.416(3)
C1 C2 1.418(3)
C2 C3 1.391(3)
C2 C7 1.534(3)
C3 C4 1.386(3)
C3 H3 0.9500
C4 C5 1.385(3)
C4 C10 1.512(3)
C5 C6 1.383(3)
C5 H5 0.9500
C6 C13 1.526(3)
C7 C9 1.527(3)
C7 C8 1.538(4)
C7 H7 1.0000
C8 H8C 0.9800
C8 H8B 0.9800
C8 H8A 0.9800
C9 H9A 0.9800
C9 H9B 0.9800
C9 H9C 0.9800
C10 C11 1.523(4)
C10 C12 1.528(4)
C10 H10 1.0000
C11 H11A 0.9800
C11 H11C 0.9800
C11 H11B 0.9800
C12 H12A 0.9800
C12 H12C 0.9800
C12 H12B 0.9800
C13 C15 1.525(4)
C13 C14 1.528(4)
C13 H13 1.0000
C14 H14B 0.9800
C14 H14C 0.9800
C14 H14A 0.9800
C15 H15C 0.9800
C15 H15B 0.9800
C15 H15A 0.9800
C16 C17 1.507(4)
C16 H16B 0.9900
C16 H16A 0.9900
C17 C18 1.512(4)
C17 H17B 0.9900
C17 H17A 0.9900
C18 C19 1.528(4)
C18 H18B 0.9900
C18 H18A 0.9900
C19 C20 1.520(4)
C19 H19 1.0000
C20 C21 1.521(4)
C20 H20 1.0000
C21 C22 1.514(4)
C21 H21B 0.9900
C21 H21A 0.9900
C22 H22B 0.9800
C22 H22A 0.9800
C22 H22C 0.9800

loop_
_geom_torsion_atom_site_label_1
_geom_torsion_atom_site_label_2
_geom_torsion_atom_site_label_3
_geom_torsion_atom_site_label_4
_geom_torsion
O2 S1 N1 C16 -53.32(18)
O1 S1 N1 C16 -179.51(16)
C1 S1 N1 C16 66.02(17)
O2 S1 N1 C19 71.32(18)
O1 S1 N1 C19 -54.87(18)
C1 S1 N1 C19 -169.34(15)
O2 S1 C1 C6 -176.50(17)
O1 S1 C1 C6 -47.9(2)
N1 S1 C1 C6 64.62(19)
O2 S1 C1 C2 0.3(2)
O1 S1 C1 C2 128.91(19)
N1 S1 C1 C2 -118.54(19)
C6 C1 C2 C3 1.1(3)
S1 C1 C2 C3 -175.60(17)
C6 C1 C2 C7 179.5(2)
S1 C1 C2 C7 2.8(3)
C1 C2 C3 C4 -1.0(3)
C7 C2 C3 C4 -179.5(2)
C2 C3 C4 C5 0.1(3)
C2 C3 C4 C10 179.6(2)
C3 C4 C5 C6 0.7(4)
C10 C4 C5 C6 -178.7(2)
C4 C5 C6 C1 -0.6(4)
C4 C5 C6 C13 178.9(2)
C2 C1 C6 C5 -0.4(3)
S1 C1 C6 C5 176.49(18)
C2 C1 C6 C13 -179.8(2)
S1 C1 C6 C13 -2.9(3)
C3 C2 C7 C9 -29.5(3)
C1 C2 C7 C9 152.1(2)
C3 C2 C7 C8 94.0(2)
C1 C2 C7 C8 -84.3(3)
C5 C4 C10 C11 79.8(3)
C3 C4 C10 C11 -99.6(3)
C5 C4 C10 C12 -45.3(3)
C3 C4 C10 C12 135.3(2)
C5 C6 C13 C15 52.4(3)
C1 C6 C13 C15 -128.2(3)
C5 C6 C13 C14 -71.6(3)
C1 C6 C13 C14 107.8(3)
C19 N1 C16 C17 -15.3(3)
S1 N1 C16 C17 111.5(2)
N1 C16 C17 C18 34.3(3)
C16 C17 C18 C19 -40.7(3)
C16 N1 C19 C20 -134.9(2)
S1 N1 C19 C20 97.5(2)
C16 N1 C19 C18 -9.8(2)
S1 N1 C19 C18 -137.36(17)
C17 C18 C19 N1 31.1(3)
C17 C18 C19 C20 151.0(2)
N1 C19 C20 C21 67.7(3)
C18 C19 C20 C21 -49.3(3)
N1 C19 C20 Br1 -169.13(15)
C18 C19 C20 Br1 73.9(2)
C19 C20 C21 C22 -169.2(2)
Br1 C20 C21 C22 69.8(3)
